data_7112388
loop_
_publ_author_name
'Abdalla, Joseph A. B.'
'Riddlestone, Ian M.'
'Tirfoin, Remi'
'Phillips, Nicholas'
'Bates, Joshua I.'
'Aldridge, Simon'

_publ_section_title
;
 Al-H \s-bond coordination: expanded ring carbene adducts of AlH3 as
 neutral bi- and tri-functional donor ligands.
;
_journal_issue 49
_journal_name_full 'Chemical communications (Cambridge, England)'
_journal_page_first 5547
_journal_page_last 5549
_journal_paper_doi 10.1039/c3cc42342e
_journal_volume 49
_journal_year 2013
_chemical_absolute_configuration unk
_chemical_formula_moiety 'C22 H31 Al1 N2'
_chemical_formula_sum 'C22 H31 Al N2'
_chemical_formula_weight 350.48
_space_group_IT_number 33
_symmetry_cell_setting orthorhombic
_symmetry_space_group_name_Hall 'P -2n -2ac'
_symmetry_space_group_name_H-M 'P c 21 n'
_atom_sites_solution_hydrogens difmap
_atom_sites_solution_primary other
_audit_creation_date 13-03-25
_audit_creation_method CRYSTALS_ver_14.40
_cell_angle_alpha 90
_cell_angle_beta 90
_cell_angle_gamma 90
_cell_formula_units_Z 4
_cell_length_a 8.10950(10)
_cell_length_b 15.6301(3)
_cell_length_c 16.3634(3)
_cell_measurement_reflns_used 2595
_cell_measurement_temperature 150
_cell_measurement_theta_max 27
_cell_measurement_theta_min 5
_cell_volume 2074.10(6)
_computing_cell_refinement 'DENZO/SCALEPACK (Otwinowski & Minor, 1997)'
_computing_data_collection 'COLLECT (Nonius, 2001).'
_computing_data_reduction 'DENZO/SCALEPACK (Otwinowski & Minor, 1997)'
_computing_molecular_graphics 'CAMERON (Watkin et al., 1996)'
_computing_publication_material 'CRYSTALS (Betteridge et al., 2003)'
_computing_structure_refinement 'CRYSTALS (Betteridge et al., 2003)'
_computing_structure_solution 'Superflip (Palatinus & Chapuis, 2007)'
_diffrn_ambient_temperature 150
_diffrn_measured_fraction_theta_full 0.992
_diffrn_measured_fraction_theta_max 0.992
_diffrn_measurement_device Area
_diffrn_measurement_device_type 'Nonius KappaCCD'
_diffrn_measurement_method \w
_diffrn_radiation_monochromator graphite
_diffrn_radiation_type 'Mo K\a'
_diffrn_radiation_wavelength 0.71073
_diffrn_reflns_av_R_equivalents 0.025
_diffrn_reflns_limit_h_max 10
_diffrn_reflns_limit_h_min -10
_diffrn_reflns_limit_k_max 20
_diffrn_reflns_limit_k_min -20
_diffrn_reflns_limit_l_max 21
_diffrn_reflns_limit_l_min -21
_diffrn_reflns_number 23363
_diffrn_reflns_theta_full 26.664
_diffrn_reflns_theta_max 27.488
_diffrn_reflns_theta_min 5.152
_diffrn_standards_number 0
_exptl_absorpt_coefficient_mu 0.104
_exptl_absorpt_correction_T_max 0.98
_exptl_absorpt_correction_T_min 0.76
_exptl_absorpt_correction_type multi-scan
_exptl_absorpt_process_details 'DENZO/SCALEPACK (Otwinowski & Minor, 1997)'
_exptl_crystal_colour colourless
_exptl_crystal_density_diffrn 1.122
_exptl_crystal_density_method 'not measured'
_exptl_crystal_description block
_exptl_crystal_F_000 760
_exptl_crystal_size_max 0.330
_exptl_crystal_size_mid 0.310
_exptl_crystal_size_min 0.210
_refine_diff_density_max 0.27
_refine_diff_density_min -0.29
_refine_ls_extinction_method None
_refine_ls_goodness_of_fit_ref 0.9516
_refine_ls_hydrogen_treatment mixed
_refine_ls_matrix_type full
_refine_ls_number_parameters 238
_refine_ls_number_reflns 2447
_refine_ls_number_restraints 1
_refine_ls_R_factor_all 0.0507
_refine_ls_R_factor_gt 0.0411
_refine_ls_shift/su_max 0.0004174
_refine_ls_shift/su_mean 0.0000311
_refine_ls_structure_factor_coef Fsqd
_refine_ls_weighting_details
;
Method, part 1, Chebychev polynomial, (Watkin, 1994, Prince, 1982)
[weight] = 1.0/[A~0~*T~0~(x)+A~1~*T~1~(x) ... +A~n-1~]*T~n-1~(x)]
where A~i~ are the Chebychev coefficients listed below and x= Fcalc/Fmax
Method = Robust Weighting (Prince, 1982)
W = [weight] * [1-(deltaF/6*sigmaF)^2^]^2^
A~i~ are:
43.2 71.9 44.9 19.6 4.87
;
_refine_ls_weighting_scheme calc
_refine_ls_wR_factor_all 0.1008
_refine_ls_wR_factor_gt 0.0889
_refine_ls_wR_factor_ref 0.1008
_reflns_limit_h_max 10
_reflns_limit_h_min 0
_reflns_limit_k_max 20
_reflns_limit_k_min 0
_reflns_limit_l_max 21
_reflns_limit_l_min 0
_reflns_number_gt 2140
_reflns_number_total 2447
_reflns_threshold_expression I>2.0\s(I)
_oxford_diffrn_Wilson_B_factor 2.38
_oxford_diffrn_Wilson_scale 3.34
_oxford_refine_ls_r_factor_ref 0.0507
_oxford_refine_ls_scale 0.5293(14)
_oxford_reflns_number_all 2447
_oxford_reflns_threshold_expression_ref I>0.0\s(I)
_oxford_structure_analysis_title '020jart13 At 23:14 on 13/ 1'
_cod_data_source_file c3cc42342e.txt
_cod_data_source_block 020jart13
_cod_depositor_comments
;
The following automatic conversions were performed:

'_atom_sites_solution_primary' value 'Other' changed to 'other'
according to
/usr/data/users/saulius/automatic-downloads/retrospective/RSC/lib/dictionaries/cif_core.dic
dictionary named 'cif_core.dic' version 2.4.2 from 2011-04-26.

Automatic conversion script
Id: cif_fix_values 2281 2013-09-26 08:29:07Z andrius 
;
_cod_original_sg_symbol_H-M 'P c 21 n '
_cod_original_formula_sum 'C22 H31 Al1 N2'
_cod_database_code 7112388

loop_
_symmetry_equiv_pos_as_xyz
x,y,z
x+1/2,y+1/2,-z+1/2
-x+1/2,y,z+1/2
-x,y+1/2,-z

loop_
_atom_site_label
_atom_site_type_symbol
_atom_site_fract_x
_atom_site_fract_y
_atom_site_fract_z
_atom_site_U_iso_or_equiv
_atom_site_occupancy
_atom_site_adp_type
_atom_site_refinement_flags_posn
Al1 Al 0.71359(8) 0.60749(9) 0.24530(4) 0.0274 1.0000 Uani .
C2 C 0.4583(3) 0.59320(16) 0.23707(14) 0.0220 1.0000 Uani .
N3 N 0.3741(2) 0.54744(15) 0.29197(12) 0.0240 1.0000 Uani .
C4 C 0.4573(3) 0.50952(17) 0.36139(14) 0.0240 1.0000 Uani .
C5 C 0.4922(3) 0.55921(17) 0.42995(15) 0.0248 1.0000 Uani .
C6 C 0.4482(4) 0.65254(18) 0.43370(17) 0.0332 1.0000 Uani .
C7 C 0.5717(3) 0.5195(2) 0.49557(15) 0.0273 1.0000 Uani .
C8 C 0.6122(3) 0.43305(19) 0.49458(15) 0.0289 1.0000 Uani .
C9 C 0.5733(3) 0.38582(19) 0.42533(16) 0.0299 1.0000 Uani .
C10 C 0.4963(3) 0.42244(18) 0.35818(15) 0.0267 1.0000 Uani .
C11 C 0.4624(4) 0.3702(2) 0.28261(17) 0.0380 1.0000 Uani .
C12 C 0.6921(4) 0.3904(2) 0.56760(18) 0.0377 1.0000 Uani .
C13 C 0.1941(3) 0.5319(2) 0.28745(16) 0.0304 1.0000 Uani .
C14 C 0.1420(3) 0.53140(19) 0.19850(17) 0.0289 1.0000 Uani .
C15 C 0.1958(3) 0.6152(2) 0.16050(16) 0.0303 1.0000 Uani .
N16 N 0.3739(2) 0.62838(15) 0.17487(12) 0.0244 1.0000 Uani .
C17 C 0.4567(3) 0.68285(17) 0.11638(14) 0.0239 1.0000 Uani .
C18 C 0.4818(3) 0.76854(18) 0.13441(14) 0.0265 1.0000 Uani .
C19 C 0.4297(4) 0.8084(2) 0.21495(17) 0.0355 1.0000 Uani .
C20 C 0.5630(3) 0.81891(18) 0.07581(16) 0.0288 1.0000 Uani .
C21 C 0.6157(3) 0.78562(18) 0.00205(15) 0.0258 1.0000 Uani .
C22 C 0.5852(3) 0.69904(17) -0.01473(15) 0.0252 1.0000 Uani .
C23 C 0.5047(3) 0.64694(17) 0.04129(16) 0.0245 1.0000 Uani .
C24 C 0.4769(4) 0.55388(18) 0.02199(18) 0.0335 1.0000 Uani .
C25 C 0.7020(4) 0.8404(2) -0.05962(18) 0.0345 1.0000 Uani .
H61 H 0.4924 0.6762 0.4838 0.0502 1.0000 Uiso R
H63 H 0.4905 0.6847 0.3867 0.0502 1.0000 Uiso R
H62 H 0.3308 0.6594 0.4365 0.0506 1.0000 Uiso R
H71 H 0.5970 0.5524 0.5403 0.0329 1.0000 Uiso R
H91 H 0.6003 0.3277 0.4237 0.0362 1.0000 Uiso R
H111 H 0.4862 0.3114 0.2919 0.0571 1.0000 Uiso R
H112 H 0.5322 0.3896 0.2393 0.0574 1.0000 Uiso R
H113 H 0.3505 0.3765 0.2666 0.0573 1.0000 Uiso R
H122 H 0.7963 0.3627 0.5510 0.0575 1.0000 Uiso R
H121 H 0.7184 0.4318 0.6102 0.0571 1.0000 Uiso R
H123 H 0.6196 0.3480 0.5915 0.0573 1.0000 Uiso R
H132 H 0.1372 0.5774 0.3188 0.0355 1.0000 Uiso R
H131 H 0.1719 0.4764 0.3126 0.0362 1.0000 Uiso R
H141 H 0.0223 0.5245 0.1930 0.0351 1.0000 Uiso R
H142 H 0.1975 0.4838 0.1702 0.0347 1.0000 Uiso R
H152 H 0.1361 0.6636 0.1848 0.0353 1.0000 Uiso R
H151 H 0.1754 0.6145 0.1010 0.0356 1.0000 Uiso R
H191 H 0.3950 0.8670 0.2087 0.0534 1.0000 Uiso R
H193 H 0.5220 0.8089 0.2523 0.0534 1.0000 Uiso R
H192 H 0.3420 0.7758 0.2391 0.0532 1.0000 Uiso R
H201 H 0.5785 0.8777 0.0861 0.0350 1.0000 Uiso R
H221 H 0.6202 0.6757 -0.0645 0.0301 1.0000 Uiso R
H242 H 0.5405 0.5363 -0.0253 0.0503 1.0000 Uiso R
H241 H 0.5097 0.5206 0.0680 0.0504 1.0000 Uiso R
H243 H 0.3602 0.5437 0.0115 0.0497 1.0000 Uiso R
H252 H 0.7688 0.8052 -0.0944 0.0525 1.0000 Uiso R
H251 H 0.7696 0.8817 -0.0319 0.0521 1.0000 Uiso R
H253 H 0.6201 0.8705 -0.0920 0.0525 1.0000 Uiso R
H1 H 0.775(4) 0.620(3) 0.1635(19) 0.046(9) 1.0000 Uiso .
H2 H 0.782(5) 0.527(3) 0.294(3) 0.073(13) 1.0000 Uiso .
H5 H 0.737(6) 0.688(3) 0.292(3) 0.071(13) 1.0000 Uiso .

loop_
_atom_site_aniso_label
_atom_site_aniso_U_11
_atom_site_aniso_U_22
_atom_site_aniso_U_33
_atom_site_aniso_U_23
_atom_site_aniso_U_13
_atom_site_aniso_U_12
Al1 0.0191(3) 0.0386(4) 0.0244(3) 0.0028(3) -0.0004(3) -0.0005(4)
C2 0.0220(9) 0.0217(12) 0.0223(10) 0.0004(9) 0.0017(8) 0.0010(9)
N3 0.0195(10) 0.0288(11) 0.0237(10) 0.0056(9) -0.0001(8) 0.0001(8)
C4 0.0230(11) 0.0288(12) 0.0202(11) 0.0058(10) 0.0005(9) -0.0012(10)
C5 0.0243(12) 0.0261(12) 0.0238(12) 0.0014(10) 0.0034(10) 0.0012(10)
C6 0.0408(16) 0.0285(13) 0.0304(13) -0.0016(11) 0.0055(12) -0.0002(12)
C7 0.0265(12) 0.0351(14) 0.0202(10) -0.0003(10) 0.0012(10) -0.0019(11)
C8 0.0241(12) 0.0347(14) 0.0278(13) 0.0089(11) 0.0008(10) -0.0019(11)
C9 0.0324(14) 0.0261(13) 0.0313(13) 0.0046(11) -0.0005(11) 0.0005(10)
C10 0.0262(12) 0.0290(12) 0.0250(12) 0.0006(10) 0.0008(10) -0.0002(10)
C11 0.0480(17) 0.0326(14) 0.0334(14) -0.0057(12) -0.0086(13) 0.0049(13)
C12 0.0363(16) 0.0483(18) 0.0285(13) 0.0098(13) -0.0059(12) -0.0010(14)
C13 0.0215(12) 0.0401(15) 0.0297(13) 0.0037(12) 0.0032(10) -0.0037(11)
C14 0.0204(11) 0.0344(14) 0.0318(12) 0.0036(11) 0.0007(10) -0.0019(11)
C15 0.0201(11) 0.0375(13) 0.0334(12) 0.0085(12) -0.0037(9) 0.0002(11)
N16 0.0191(9) 0.0296(11) 0.0245(10) 0.0066(8) -0.0007(8) -0.0012(8)
C17 0.0208(11) 0.0290(13) 0.0219(10) 0.0031(10) -0.0004(9) 0.0012(10)
C18 0.0300(13) 0.0266(12) 0.0228(11) 0.0007(10) -0.0009(10) 0.0024(10)
C19 0.0436(16) 0.0330(14) 0.0300(14) -0.0065(11) 0.0039(13) 0.0007(12)
C20 0.0357(15) 0.0211(12) 0.0296(12) 0.0012(10) -0.0004(11) -0.0024(11)
C21 0.0275(13) 0.0256(12) 0.0242(12) 0.0035(10) -0.0014(10) 0.0000(10)
C22 0.0279(13) 0.0253(12) 0.0225(11) 0.0015(9) 0.0009(9) 0.0002(10)
C23 0.0230(12) 0.0238(12) 0.0267(12) 0.0026(10) -0.0037(10) 0.0005(10)
C24 0.0388(15) 0.0250(13) 0.0368(14) -0.0002(12) -0.0024(12) -0.0020(12)
C25 0.0384(16) 0.0326(14) 0.0324(14) 0.0065(12) 0.0037(12) 0.0005(13)

loop_
_atom_type_symbol
_atom_type_scat_dispersion_real
_atom_type_scat_dispersion_imag
_atom_type_scat_Cromer_Mann_a1
_atom_type_scat_Cromer_Mann_b1
_atom_type_scat_Cromer_Mann_a2
_atom_type_scat_Cromer_Mann_b2
_atom_type_scat_Cromer_Mann_a3
_atom_type_scat_Cromer_Mann_b3
_atom_type_scat_Cromer_Mann_a4
_atom_type_scat_Cromer_Mann_b4
_atom_type_scat_Cromer_Mann_c
_atom_type_scat_source
C 0.0033 0.0016 2.3100 20.8439 1.0200 10.2075 1.5886 0.5687 0.8650 51.6512 0.2156 'International Tables Vol C 4.2.6.8 and 6.1.1.4'
H 0.0000 0.0000 0.4930 10.5109 0.3229 26.1257 0.1402 3.1424 0.0408 57.7998 0.0030 'International Tables Vol C 4.2.6.8 and 6.1.1.4'
N 0.0061 0.0033 12.2126 0.0057 3.1322 9.8933 2.0125 28.9975 1.1663 0.5826 -11.5290 'International Tables Vol C 4.2.6.8 and 6.1.1.4'
Al 0.0645 0.0514 6.4202 3.0387 1.9002 0.7426 1.5936 31.5472 1.9646 85.0886 1.1151 'International Tables Vol C 4.2.6.8 and 6.1.1.4'

loop_
_geom_angle_atom_site_label_1
_geom_angle_atom_site_label_2
_geom_angle_atom_site_label_3
_geom_angle
_geom_angle_publ_flag
C2 Al1 H1 107.4(13) no
C2 Al1 H2 107.2(16) no
H1 Al1 H2 117(2) no
C2 Al1 H5 104.6(18) no
H1 Al1 H5 109(2) no
H2 Al1 H5 111(2) no
Al1 C2 N3 121.41(17) yes
Al1 C2 N16 120.69(17) yes
N3 C2 N16 117.9(2) yes
C2 N3 C4 120.6(2) yes
C2 N3 C13 123.9(2) yes
C4 N3 C13 115.5(2) yes
N3 C4 C5 119.9(2) yes
N3 C4 C10 118.3(2) yes
C5 C4 C10 121.8(2) yes
C4 C5 C6 121.7(2) yes
C4 C5 C7 117.7(2) yes
C6 C5 C7 120.6(3) yes
C5 C6 H61 108.5 no
C5 C6 H63 112.5 no
H61 C6 H63 109.8 no
C5 C6 H62 110.3 no
H61 C6 H62 106.5 no
H63 C6 H62 109.1 no
C5 C7 C8 122.1(2) yes
C5 C7 H71 117.9 no
C8 C7 H71 120.0 no
C7 C8 C9 118.2(2) yes
C7 C8 C12 121.3(3) yes
C9 C8 C12 120.4(3) yes
C8 C9 C10 121.9(3) yes
C8 C9 H91 119.1 no
C10 C9 H91 119.0 no
C4 C10 C9 118.3(2) yes
C4 C10 C11 121.1(2) yes
C9 C10 C11 120.5(3) yes
C10 C11 H111 110.8 no
C10 C11 H112 109.1 no
H111 C11 H112 107.8 no
C10 C11 H113 110.1 no
H111 C11 H113 109.8 no
H112 C11 H113 109.2 no
C8 C12 H122 110.0 no
C8 C12 H121 111.4 no
H122 C12 H121 107.5 no
C8 C12 H123 111.1 no
H122 C12 H123 109.3 no
H121 C12 H123 107.4 no
N3 C13 C14 108.9(2) yes
N3 C13 H132 108.4 no
C14 C13 H132 111.8 no
N3 C13 H131 107.8 no
C14 C13 H131 110.4 no
H132 C13 H131 109.5 no
C13 C14 C15 108.0(2) yes
C13 C14 H141 111.4 no
C15 C14 H141 110.0 no
C13 C14 H142 109.1 no
C15 C14 H142 109.2 no
H141 C14 H142 109.0 no
C14 C15 N16 109.7(2) yes
C14 C15 H152 110.9 no
N16 C15 H152 108.1 no
C14 C15 H151 110.3 no
N16 C15 H151 108.8 no
H152 C15 H151 108.9 no
C15 N16 C2 124.2(2) yes
C15 N16 C17 115.48(19) yes
C2 N16 C17 120.4(2) yes
N16 C17 C18 119.7(2) yes
N16 C17 C23 118.2(2) yes
C18 C17 C23 122.1(2) yes
C17 C18 C19 122.7(2) yes
C17 C18 C20 117.7(2) yes
C19 C18 C20 119.6(2) yes
C18 C19 H191 112.2 no
C18 C19 H193 109.7 no
H191 C19 H193 106.6 no
C18 C19 H192 110.2 no
H191 C19 H192 109.4 no
H193 C19 H192 108.5 no
C18 C20 C21 122.0(3) yes
C18 C20 H201 119.1 no
C21 C20 H201 118.8 no
C20 C21 C22 118.7(2) yes
C20 C21 C25 121.2(3) yes
C22 C21 C25 120.2(2) yes
C21 C22 C23 121.3(2) yes
C21 C22 H221 119.5 no
C23 C22 H221 119.2 no
C17 C23 C22 118.2(2) yes
C17 C23 C24 121.8(2) yes
C22 C23 C24 119.9(2) yes
C23 C24 H242 111.2 no
C23 C24 H241 108.7 no
H242 C24 H241 109.1 no
C23 C24 H243 109.9 no
H242 C24 H243 109.2 no
H241 C24 H243 108.8 no
C21 C25 H252 109.6 no
C21 C25 H251 109.4 no
H252 C25 H251 110.1 no
C21 C25 H253 109.0 no
H252 C25 H253 109.9 no
H251 C25 H253 108.9 no

loop_
_geom_bond_atom_site_label_1
_geom_bond_atom_site_label_2
_geom_bond_distance
_geom_bond_publ_flag
Al1 C2 2.086(2) yes
Al1 H1 1.44(3) no
Al1 H2 1.58(5) no
Al1 H5 1.48(5) no
C2 N3 1.336(3) yes
C2 N16 1.344(3) yes
N3 C4 1.448(3) yes
N3 C13 1.481(3) yes
C4 C5 1.394(3) yes
C4 C10 1.398(4) yes
C5 C6 1.503(4) yes
C5 C7 1.397(4) yes
C6 H61 0.969 no
C6 H63 0.980 no
C6 H62 0.959 no
C7 C8 1.391(4) yes
C7 H71 0.917 no
C8 C9 1.389(4) yes
C8 C12 1.514(4) yes
C9 C10 1.387(4) yes
C9 H91 0.935 no
C10 C11 1.507(4) yes
C11 H111 0.951 no
C11 H112 0.956 no
C11 H113 0.950 no
C12 H122 0.987 no
C12 H121 0.975 no
C12 H123 0.968 no
C13 C14 1.516(4) yes
C13 H132 0.991 no
C13 H131 0.977 no
C14 C15 1.515(4) yes
C14 H141 0.981 no
C14 H142 0.984 no
C15 N16 1.477(3) yes
C15 H152 0.982 no
C15 H151 0.987 no
N16 C17 1.446(3) yes
C17 C18 1.386(4) yes
C17 C23 1.406(3) yes
C18 C19 1.518(3) yes
C18 C20 1.405(4) yes
C19 H191 0.964 no
C19 H193 0.966 no
C19 H192 0.960 no
C20 C21 1.382(4) yes
C20 H201 0.943 no
C21 C22 1.403(4) yes
C21 C25 1.498(4) yes
C22 C23 1.389(4) yes
C22 H221 0.937 no
C23 C24 1.505(4) yes
C24 H242 0.970 no
C24 H241 0.954 no
C24 H243 0.974 no
C25 H252 0.960 no
C25 H251 0.960 no
C25 H253 0.971 no
